data_4117452
loop_
_publ_author_name
'G. W. Chinthaka Silva'
'Philippe F. Weck'
'Eunja Kim'
'Charles B. Yeamans'
'Gary S. Cerefice'
'Alfred P. Sattelberger'
'Kenneth R. Czerwinski'

_publ_contact_author_address
;University of Nevada, Las Vegas
Harry Reid Center for Environmental Studies
Box 454009, 4505 Maryland Parkway
Las Vegas, NV 89154 USA            
;
_publ_contact_author_email chinthaka.silva@gmail.com
_publ_contact_author_name 'G. W. Chinthaka Silva'
_publ_section_title
;
 Crystal and Electronic Structures of Neptunium Nitrides Synthesized Using
 a Fluoride Route
;
_journal_name_full 'Journal of the American Chemical Society'
_journal_page_first 3111
_journal_page_last 3119
_journal_paper_doi 10.1021/ja209503n
_journal_volume 134
_journal_year 2012
_chemical_compound_source Syn
_chemical_formula_analytical 'N2 Np'
_chemical_formula_moiety 'N2 Np'
_chemical_formula_structural 'N2 Np'
_chemical_formula_sum 'N2 Np'
_chemical_formula_weight 265.06
_chemical_name_common 'Neptunium dinitride'
_chemical_name_systematic ' Neptunium dinitride'
_space_group_IT_number 225
_symmetry_cell_setting cubic
_symmetry_space_group_name_Hall '-F 4 2 3'
_symmetry_space_group_name_H-M 'F m -3 m'
_audit_author_name 'G. W. Chinthaka Silva'
_audit_creation_date 2011-09-06T22:02
_audit_creation_method 'from EXP file using GSAS2CIF'
_audit_update_record ' 2011-09-06T22:02  Initial CIF as created by GSAS2CIF'
_cell_angle_alpha 90.0
_cell_angle_beta 90.0
_cell_angle_gamma 90.0
_cell_formula_units_Z 4
_cell_length_a 5.32356(14)
_cell_length_b 5.32356
_cell_length_c 5.32356
_cell_measurement_temperature 298
_cell_volume 150.871(4)
_computing_data_collection 'PANalytical X'Pert HighScore Plus'
_computing_structure_refinement GSAS
_computing_structure_solution GSAS
_diffrn_ambient_temperature 298
_diffrn_measurement_device_type 'PANalytical X'Pert PRO MPD Diffractometer'
_diffrn_radiation_polarisn_ratio 0.7
_diffrn_radiation_probe x-ray
_diffrn_radiation_type 'Cu K\a'
_diffrn_radiation_wavelength 1.54180
_diffrn_source 'Sealed tube'
_diffrn_source_target Cu
_diffrn_source_type K\a
_exptl_absorpt_correction_T_max 1.00000
_exptl_absorpt_correction_T_min 1.00000
_exptl_absorpt_process_details
;   GSAS Absorption/surface roughness correction: function number 0
 No correction is applied.
;
_exptl_crystal_density_diffrn 11.692
_pd_block_id 2011-09-06T22:02|NPN2|._W._Chinthaka_Silva|Overall
_pd_calc_method 'Rietveld Refinement'
_pd_char_colour Brown
_pd_char_particle_morphology Plate-like
_pd_meas_2theta_range_inc 0.008
_pd_meas_2theta_range_max 80.001
_pd_meas_2theta_range_min 10.009
_pd_meas_number_of_points 8750
_pd_meas_scan_method Step
_pd_phase_name NpN2
_pd_prep_pressure 101.3
_pd_prep_temperature 298
_pd_proc_2theta_range_inc 0.008
_pd_proc_2theta_range_max 80.001
_pd_proc_2theta_range_min 10.009
_pd_proc_info_datetime 2011-09-06T22:02:58
_pd_proc_ls_background_function
;   GSAS Background function number 1 with 12 terms.
 Shifted Chebyshev function of 1st kind
      1:    356.119     2:   -110.372     3:    36.1461     4:    3.76924    
      5:   -23.2772     6:    18.7229     7:   -10.5723     8:   -3.47571    
      9:    7.47275    10:   -11.5420    11:    12.0883    12:   -7.73462    
;
_pd_proc_ls_prof_R_factor 0.0282
_pd_proc_ls_prof_wR_expected 0.0507
_pd_proc_ls_prof_wR_factor 0.0372
_pd_proc_number_of_points 8750
_refine_ls_goodness_of_fit_all 0.73
_refine_ls_matrix_type full
_refine_ls_number_parameters 21
_refine_ls_number_restraints 0
_refine_ls_R_Fsqd_factor 0.08640
_refine_ls_shift/su_max 0.05
_refine_ls_shift/su_mean 0.01
_reflns_d_resolution_high 1.212
_reflns_d_resolution_low 3.129
_reflns_limit_h_max 4
_reflns_limit_h_min 1
_reflns_limit_k_max 3
_reflns_limit_k_min 0
_reflns_limit_l_max 2
_reflns_limit_l_min 0
_reflns_number_total 30
_cod_data_source_file ja209503n_si_001.cif
_cod_data_source_block NPN2_overall
_cod_original_cell_volume 150.871(5)
_cod_database_code 4117452
_cod_database_fobs_code 4117452
_gsas_exptl_extinct_corr_t_min 1.00000
_gsas_exptl_extinct_corr_t_max 1.00000

loop_
_symmetry_equiv_pos_site_id
_symmetry_equiv_pos_as_xyz
1 +x,+y,+z
2 +z,+x,+y
3 +y,+z,+x
4 +x,+y,-z
5 -z,+x,+y
6 +y,-z,+x
7 -z,+x,-y
8 -y,-z,+x
9 +y,-z,-x
10 -x,+y,-z
11 -z,-x,+y
12 +x,-y,-z
13 +y,+x,+z
14 +z,+y,+x
15 +x,+z,+y
16 +y,+x,-z
17 -z,+y,+x
18 +x,-z,+y
19 -z,+y,-x
20 -x,-z,+y
21 +x,-z,-y
22 -y,+x,-z
23 -z,-y,+x
24 +y,-x,-z
-1 -x,-y,-z
-2 -z,-x,-y
-3 -y,-z,-x
-4 -x,-y,+z
-5 +z,-x,-y
-6 -y,+z,-x
-7 +z,-x,+y
-8 +y,+z,-x
-9 -y,+z,+x
-10 +x,-y,+z
-11 +z,+x,-y
-12 -x,+y,+z
-13 -y,-x,-z
-14 -z,-y,-x
-15 -x,-z,-y
-16 -y,-x,+z
-17 +z,-y,-x
-18 -x,+z,-y
-19 +z,-y,+x
-20 +x,+z,-y
-21 -x,+z,+y
-22 +y,-x,+z
-23 +z,+y,-x
-24 -y,+x,+z
101 +x,+y+1/2,+z+1/2
102 +z,+x+1/2,+y+1/2
103 +y,+z+1/2,+x+1/2
104 +x,+y+1/2,-z+1/2
105 -z,+x+1/2,+y+1/2
106 +y,-z+1/2,+x+1/2
107 -z,+x+1/2,-y+1/2
108 -y,-z+1/2,+x+1/2
109 +y,-z+1/2,-x+1/2
110 -x,+y+1/2,-z+1/2
111 -z,-x+1/2,+y+1/2
112 +x,-y+1/2,-z+1/2
113 +y,+x+1/2,+z+1/2
114 +z,+y+1/2,+x+1/2
115 +x,+z+1/2,+y+1/2
116 +y,+x+1/2,-z+1/2
117 -z,+y+1/2,+x+1/2
118 +x,-z+1/2,+y+1/2
119 -z,+y+1/2,-x+1/2
120 -x,-z+1/2,+y+1/2
121 +x,-z+1/2,-y+1/2
122 -y,+x+1/2,-z+1/2
123 -z,-y+1/2,+x+1/2
124 +y,-x+1/2,-z+1/2
-101 -x,-y+1/2,-z+1/2
-102 -z,-x+1/2,-y+1/2
-103 -y,-z+1/2,-x+1/2
-104 -x,-y+1/2,+z+1/2
-105 +z,-x+1/2,-y+1/2
-106 -y,+z+1/2,-x+1/2
-107 +z,-x+1/2,+y+1/2
-108 +y,+z+1/2,-x+1/2
-109 -y,+z+1/2,+x+1/2
-110 +x,-y+1/2,+z+1/2
-111 +z,+x+1/2,-y+1/2
-112 -x,+y+1/2,+z+1/2
-113 -y,-x+1/2,-z+1/2
-114 -z,-y+1/2,-x+1/2
-115 -x,-z+1/2,-y+1/2
-116 -y,-x+1/2,+z+1/2
-117 +z,-y+1/2,-x+1/2
-118 -x,+z+1/2,-y+1/2
-119 +z,-y+1/2,+x+1/2
-120 +x,+z+1/2,-y+1/2
-121 -x,+z+1/2,+y+1/2
-122 +y,-x+1/2,+z+1/2
-123 +z,+y+1/2,-x+1/2
-124 -y,+x+1/2,+z+1/2
201 +x+1/2,+y,+z+1/2
202 +z+1/2,+x,+y+1/2
203 +y+1/2,+z,+x+1/2
204 +x+1/2,+y,-z+1/2
205 -z+1/2,+x,+y+1/2
206 +y+1/2,-z,+x+1/2
207 -z+1/2,+x,-y+1/2
208 -y+1/2,-z,+x+1/2
209 +y+1/2,-z,-x+1/2
210 -x+1/2,+y,-z+1/2
211 -z+1/2,-x,+y+1/2
212 +x+1/2,-y,-z+1/2
213 +y+1/2,+x,+z+1/2
214 +z+1/2,+y,+x+1/2
215 +x+1/2,+z,+y+1/2
216 +y+1/2,+x,-z+1/2
217 -z+1/2,+y,+x+1/2
218 +x+1/2,-z,+y+1/2
219 -z+1/2,+y,-x+1/2
220 -x+1/2,-z,+y+1/2
221 +x+1/2,-z,-y+1/2
222 -y+1/2,+x,-z+1/2
223 -z+1/2,-y,+x+1/2
224 +y+1/2,-x,-z+1/2
-201 -x+1/2,-y,-z+1/2
-202 -z+1/2,-x,-y+1/2
-203 -y+1/2,-z,-x+1/2
-204 -x+1/2,-y,+z+1/2
-205 +z+1/2,-x,-y+1/2
-206 -y+1/2,+z,-x+1/2
-207 +z+1/2,-x,+y+1/2
-208 +y+1/2,+z,-x+1/2
-209 -y+1/2,+z,+x+1/2
-210 +x+1/2,-y,+z+1/2
-211 +z+1/2,+x,-y+1/2
-212 -x+1/2,+y,+z+1/2
-213 -y+1/2,-x,-z+1/2
-214 -z+1/2,-y,-x+1/2
-215 -x+1/2,-z,-y+1/2
-216 -y+1/2,-x,+z+1/2
-217 +z+1/2,-y,-x+1/2
-218 -x+1/2,+z,-y+1/2
-219 +z+1/2,-y,+x+1/2
-220 +x+1/2,+z,-y+1/2
-221 -x+1/2,+z,+y+1/2
-222 +y+1/2,-x,+z+1/2
-223 +z+1/2,+y,-x+1/2
-224 -y+1/2,+x,+z+1/2
301 +x+1/2,+y+1/2,+z
302 +z+1/2,+x+1/2,+y
303 +y+1/2,+z+1/2,+x
304 +x+1/2,+y+1/2,-z
305 -z+1/2,+x+1/2,+y
306 +y+1/2,-z+1/2,+x
307 -z+1/2,+x+1/2,-y
308 -y+1/2,-z+1/2,+x
309 +y+1/2,-z+1/2,-x
310 -x+1/2,+y+1/2,-z
311 -z+1/2,-x+1/2,+y
312 +x+1/2,-y+1/2,-z
313 +y+1/2,+x+1/2,+z
314 +z+1/2,+y+1/2,+x
315 +x+1/2,+z+1/2,+y
316 +y+1/2,+x+1/2,-z
317 -z+1/2,+y+1/2,+x
318 +x+1/2,-z+1/2,+y
319 -z+1/2,+y+1/2,-x
320 -x+1/2,-z+1/2,+y
321 +x+1/2,-z+1/2,-y
322 -y+1/2,+x+1/2,-z
323 -z+1/2,-y+1/2,+x
324 +y+1/2,-x+1/2,-z
-301 -x+1/2,-y+1/2,-z
-302 -z+1/2,-x+1/2,-y
-303 -y+1/2,-z+1/2,-x
-304 -x+1/2,-y+1/2,+z
-305 +z+1/2,-x+1/2,-y
-306 -y+1/2,+z+1/2,-x
-307 +z+1/2,-x+1/2,+y
-308 +y+1/2,+z+1/2,-x
-309 -y+1/2,+z+1/2,+x
-310 +x+1/2,-y+1/2,+z
-311 +z+1/2,+x+1/2,-y
-312 -x+1/2,+y+1/2,+z
-313 -y+1/2,-x+1/2,-z
-314 -z+1/2,-y+1/2,-x
-315 -x+1/2,-z+1/2,-y
-316 -y+1/2,-x+1/2,+z
-317 +z+1/2,-y+1/2,-x
-318 -x+1/2,+z+1/2,-y
-319 +z+1/2,-y+1/2,+x
-320 +x+1/2,+z+1/2,-y
-321 -x+1/2,+z+1/2,+y
-322 +y+1/2,-x+1/2,+z
-323 +z+1/2,+y+1/2,-x
-324 -y+1/2,+x+1/2,+z

loop_
_atom_site_type_symbol
_atom_site_label
_atom_site_fract_x
_atom_site_fract_y
_atom_site_fract_z
_atom_site_occupancy
_atom_site_thermal_displace_type
_atom_site_U_iso_or_equiv
_atom_site_symmetry_multiplicity
Np NP1 0.0 0.0 0.0 1.0 Uiso 0.0708(5) 4
N N2 0.25 0.25 0.25 1.0 Uiso 0.0224(27) 8

loop_
_atom_type_symbol
_atom_type_scat_dispersion_real
_atom_type_scat_dispersion_imag
_atom_type_scat_Cromer_Mann_a1
_atom_type_scat_Cromer_Mann_a2
_atom_type_scat_Cromer_Mann_a3
_atom_type_scat_Cromer_Mann_a4
_atom_type_scat_Cromer_Mann_b1
_atom_type_scat_Cromer_Mann_b2
_atom_type_scat_Cromer_Mann_b3
_atom_type_scat_Cromer_Mann_b4
_atom_type_scat_Cromer_Mann_c
_atom_type_scat_source
Np_237 0.000 0.000 36.1874 0.51193 23.5964 3.25396 15.6402 15.3622 4.18550 97.4908 13.3573 International_Tables_Vol_C
N 0.000 0.000 12.2126 0.00570 3.13220 9.89330 2.01250 28.9975 1.16630 0.58260 -11.529 International_Tables_Vol_C

loop_
_geom_angle_atom_site_label_1
_geom_angle_atom_site_label_2
_geom_angle_atom_site_label_3
_geom_angle
_geom_angle_site_symmetry_1
_geom_angle_site_symmetry_3
_geom_angle_publ_flag
N2 NP1 N2 70.5288(20) 1_555 4_555 n
N2 NP1 N2 70.5288(10) 1_555 5_555 n
N2 NP1 N2 70.5288(10) 1_555 6_555 n
N2 NP1 N2 109.4712(10) 1_555 7_555 n
N2 NP1 N2 109.4712(20) 1_555 8_555 n
N2 NP1 N2 109.4712(10) 1_555 9_555 n
N2 NP1 N2 180.0 1_555 -1_555 n
N2 NP1 N2 109.4712(10) 4_555 5_555 n
N2 NP1 N2 109.4712(10) 4_555 6_555 n
N2 NP1 N2 70.5288(10) 4_555 7_555 n
N2 NP1 N2 180.0 4_555 8_555 n
N2 NP1 N2 70.5288(10) 4_555 9_555 n
N2 NP1 N2 109.4712(20) 4_555 -1_555 n
N2 NP1 N2 109.4712(20) 5_555 6_555 n
N2 NP1 N2 70.5288(20) 5_555 7_555 n
N2 NP1 N2 70.5288(10) 5_555 8_555 n
N2 NP1 N2 180.0 5_555 9_555 n
N2 NP1 N2 109.4712(10) 5_555 -1_555 n
N2 NP1 N2 180.0 6_555 7_555 n
N2 NP1 N2 70.5288(10) 6_555 8_555 n
N2 NP1 N2 70.5288(20) 6_555 9_555 n
N2 NP1 N2 109.4712(10) 6_555 -1_555 n
N2 NP1 N2 109.4712(10) 7_555 8_555 n
N2 NP1 N2 109.4712(20) 7_555 9_555 n
N2 NP1 N2 70.5288(10) 7_555 -1_555 n
N2 NP1 N2 109.4712(10) 8_555 9_555 n
N2 NP1 N2 70.5288(20) 8_555 -1_555 n
N2 NP1 N2 70.5288(10) 9_555 -1_555 n
NP1 N2 NP1 109.4712(10) 1_555 101_555 n
NP1 N2 NP1 109.4712(10) 1_555 201_555 n
NP1 N2 NP1 109.4712(20) 1_555 301_555 n
NP1 N2 NP1 109.4712(20) 101_555 201_555 n
NP1 N2 NP1 109.4712(10) 101_555 301_555 n
NP1 N2 NP1 109.4712(10) 201_555 301_555 n

loop_
_geom_bond_atom_site_label_1
_geom_bond_atom_site_label_2
_geom_bond_distance
_geom_bond_site_symmetry_2
_geom_bond_publ_flag
NP1 N2 2.30517(5) 1_555 n
NP1 N2 2.30517(5) 4_555 n
NP1 N2 2.30517(5) 5_555 n
NP1 N2 2.30517(5) 6_555 n
NP1 N2 2.30517(5) 7_555 n
NP1 N2 2.30517(5) 8_555 n
NP1 N2 2.30517(5) 9_555 n
NP1 N2 2.30517(5) -1_555 n
N2 NP1 2.30517(5) 1_555 n
N2 NP1 2.30517(5) 101_555 n
N2 NP1 2.30517(5) 201_555 n
N2 NP1 2.30517(5) 301_555 n
